data_4086860
loop_
_publ_author_name
'Ogawa, Takahiko'
'Ruddy, Adam J.'
'Sydora, Orson L.'
'Stradiotto, Mark'
'Turculet, Laura'

_publ_section_title
;
 Cobalt- and Iron-Catalyzed Isomerization--Hydroboration of Branched
 Alkenes: Terminal Hydroboration with Pinacolborane and
 1,3,2-Diazaborolanes
;
_journal_name_full Organometallics
_journal_paper_doi 10.1021/acs.organomet.6b00823
_journal_year 2016
_chemical_formula_sum 'C45 H70 Co N3 P Si2'
_chemical_formula_weight 799.12
_space_group_IT_number 14
_symmetry_cell_setting monoclinic
_symmetry_Int_Tables_number 14
_symmetry_space_group_name_Hall '-P 2ybc'
_symmetry_space_group_name_H-M 'P 1 21/c 1'
_atom_sites_solution_hydrogens geom
_audit_conform_dict_location ftp://ftp.iucr.org/pub/cif_core.dic
_audit_conform_dict_name cif_core.dic
_audit_conform_dict_version 2.4.3
_audit_creation_date 2015-02-12T16:33:30-00:00
_audit_creation_method 'WinGX routine CIF_UPDATE'
_cell_angle_alpha 90
_cell_angle_beta 94.181(5)
_cell_angle_gamma 90
_cell_formula_units_Z 4
_cell_length_a 12.445(5)
_cell_length_b 18.927(5)
_cell_length_c 18.974(5)
_cell_measurement_reflns_used 9721
_cell_measurement_temperature 173(2)
_cell_measurement_theta_max 72.14
_cell_measurement_theta_min 3.56
_cell_measurement_wavelength 0.71073
_cell_volume 4457(2)
_computing_molecular_graphics 'Ortep for Windows (Farrugia, 2012)'
_computing_publication_material 'WinGX publication routines (Farrugia, 2012)'
_computing_structure_refinement 'SHELXL-2014/6 (Sheldrick, 2014)'
_diffrn_ambient_temperature 173(2)
_diffrn_measured_fraction_theta_full 0.996
_diffrn_measured_fraction_theta_max 0.99
_diffrn_measurement_device_type 'Bruker APEX-II CCD'
_diffrn_measurement_method '\f and \w scans'
_diffrn_radiation_probe x-ray
_diffrn_radiation_type CuK\a
_diffrn_radiation_wavelength 1.54184
_diffrn_reflns_av_R_equivalents 0.0631
_diffrn_reflns_Laue_measured_fraction_full 0.996
_diffrn_reflns_Laue_measured_fraction_max 0.99
_diffrn_reflns_limit_h_max 15
_diffrn_reflns_limit_h_min -15
_diffrn_reflns_limit_k_max 23
_diffrn_reflns_limit_k_min -23
_diffrn_reflns_limit_l_max 23
_diffrn_reflns_limit_l_min -23
_diffrn_reflns_number 119897
_diffrn_reflns_point_group_measured_fraction_full 0.996
_diffrn_reflns_point_group_measured_fraction_max 0.99
_diffrn_reflns_theta_full 67.684
_diffrn_reflns_theta_max 72.918
_diffrn_reflns_theta_min 3.303
_exptl_absorpt_coefficient_mu 4.113
_exptl_absorpt_correction_T_max 0.6831
_exptl_absorpt_correction_T_min 0.2815
_exptl_absorpt_correction_type integration
_exptl_absorpt_process_details 'SADABS (Sheldrick, 2008)'
_exptl_crystal_colour red
_exptl_crystal_density_diffrn 1.191
_exptl_crystal_density_method 'not measured'
_exptl_crystal_description fragment
_exptl_crystal_F_000 1724
_exptl_crystal_size_max 0.50
_exptl_crystal_size_mid 0.40
_exptl_crystal_size_min 0.214
_refine_diff_density_max 0.276
_refine_diff_density_min -0.407
_refine_diff_density_rms 0.053
_refine_ls_extinction_method none
_refine_ls_goodness_of_fit_ref 1.023
_refine_ls_hydrogen_treatment constr
_refine_ls_matrix_type full
_refine_ls_number_constraints 0
_refine_ls_number_parameters 479
_refine_ls_number_reflns 8815
_refine_ls_number_restraints 0
_refine_ls_restrained_S_all 1.023
_refine_ls_R_factor_all 0.0367
_refine_ls_R_factor_gt 0.0332
_refine_ls_shift/su_max 0.003
_refine_ls_shift/su_mean 0
_refine_ls_structure_factor_coef Fsqd
_refine_ls_weighting_details 'w=1/[\s^2^(Fo^2^)+(0.0537P)^2^+1.2313P] where P=(Fo^2^+2Fc^2^)/3'
_refine_ls_weighting_scheme calc
_refine_ls_wR_factor_gt 0.0878
_refine_ls_wR_factor_ref 0.0904
_reflns_number_gt 8148
_reflns_number_total 8815
_reflns_threshold_expression 'I > 2\s(I)'
_cod_data_source_file om6b00823_si_001.cif
_cod_data_source_block CoLAd
_cod_original_sg_symbol_H-M 'P 21/c'
_cod_database_code 4086860

loop_
_symmetry_equiv_pos_as_xyz
'x, y, z'
'-x, y+1/2, -z+1/2'
'-x, -y, -z'
'x, -y-1/2, z-1/2'

loop_
_atom_site_label
_atom_site_type_symbol
_atom_site_fract_x
_atom_site_fract_y
_atom_site_fract_z
_atom_site_U_iso_or_equiv
_atom_site_adp_type
_atom_site_occupancy
_atom_site_calc_flag
C1 C 0.83065(11) 0.00948(8) 0.33024(7) 0.0264(3) Uani 1 d
C11 C 0.83199(12) 0.11534(8) 0.16361(8) 0.0280(3) Uani 1 d
C12 C 0.78951(13) 0.10028(9) 0.08655(8) 0.0318(3) Uani 1 d
H12A H 0.8503 0.0871 0.0583 0.038 Uiso 1 calc
H12B H 0.7384 0.0602 0.0855 0.038 Uiso 1 calc
C13 C 0.73258(15) 0.16607(10) 0.05421(9) 0.0401(4) Uani 1 d
H13 H 0.7055 0.1557 0.0044 0.048 Uiso 1 calc
C14 C 0.63784(15) 0.18583(10) 0.09704(10) 0.0428(4) Uani 1 d
H14A H 0.5858 0.1462 0.0964 0.051 Uiso 1 calc
H14B H 0.6004 0.2277 0.0758 0.051 Uiso 1 calc
C15 C 0.67879(16) 0.20214(10) 0.17320(10) 0.0445(4) Uani 1 d
H15 H 0.6167 0.2151 0.2012 0.053 Uiso 1 calc
C16 C 0.73551(14) 0.13678(10) 0.20572(9) 0.0377(4) Uani 1 d
H16A H 0.6837 0.0971 0.2059 0.045 Uiso 1 calc
H16B H 0.7612 0.147 0.2553 0.045 Uiso 1 calc
C17 C 0.81201(17) 0.22726(11) 0.05495(12) 0.0520(5) Uani 1 d
H17A H 0.7761 0.2695 0.0335 0.062 Uiso 1 calc
H17B H 0.8732 0.2148 0.0268 0.062 Uiso 1 calc
C18 C 0.85334(16) 0.24342(10) 0.13088(13) 0.0523(5) Uani 1 d
H18 H 0.9051 0.2838 0.1311 0.063 Uiso 1 calc
C19 C 0.75858(18) 0.26331(11) 0.17421(13) 0.0577(6) Uani 1 d
H19A H 0.7852 0.2739 0.2235 0.069 Uiso 1 calc
H19B H 0.7224 0.3061 0.154 0.069 Uiso 1 calc
C20 C 0.91106(14) 0.17821(9) 0.16426(11) 0.0402(4) Uani 1 d
H20A H 0.9379 0.189 0.2135 0.048 Uiso 1 calc
H20B H 0.9736 0.1658 0.1373 0.048 Uiso 1 calc
C21 C 1.02814(12) 0.01546(8) 0.18542(8) 0.0266(3) Uani 1 d
C22 C 1.10806(12) 0.06410(9) 0.22831(9) 0.0320(3) Uani 1 d
H22A H 1.0956 0.1138 0.2136 0.038 Uiso 1 calc
H22B H 1.0963 0.0603 0.2792 0.038 Uiso 1 calc
C23 C 1.22443(13) 0.04284(10) 0.21602(9) 0.0370(4) Uani 1 d
H23 H 1.2756 0.075 0.2436 0.044 Uiso 1 calc
C24 C 1.24488(15) -0.03335(11) 0.24013(11) 0.0477(5) Uani 1 d
H24A H 1.2336 -0.0378 0.291 0.057 Uiso 1 calc
H24B H 1.3202 -0.0467 0.2331 0.057 Uiso 1 calc
C25 C 1.16715(16) -0.08236(10) 0.19701(11) 0.0469(4) Uani 1 d
H25 H 1.1801 -0.1323 0.2126 0.056 Uiso 1 calc
C26 C 1.05071(15) -0.06160(9) 0.20878(10) 0.0380(4) Uani 1 d
H26A H 1.0382 -0.0668 0.2595 0.046 Uiso 1 calc
H26B H 1.0005 -0.0936 0.1814 0.046 Uiso 1 calc
C27 C 1.24151(13) 0.04946(10) 0.13721(10) 0.0392(4) Uani 1 d
H27A H 1.3168 0.0371 0.1289 0.047 Uiso 1 calc
H27B H 1.2285 0.0989 0.1217 0.047 Uiso 1 calc
C28 C 1.16425(14) 0.00004(10) 0.09441(9) 0.0377(4) Uani 1 d
H28 H 1.1764 0.0043 0.0431 0.045 Uiso 1 calc
C29 C 1.18504(17) -0.07601(10) 0.11838(12) 0.0484(5) Uani 1 d
H29A H 1.2599 -0.0896 0.1102 0.058 Uiso 1 calc
H29B H 1.1355 -0.1083 0.0908 0.058 Uiso 1 calc
C30 C 1.04731(12) 0.02058(8) 0.10615(8) 0.0298(3) Uani 1 d
H30A H 0.9971 -0.0114 0.0788 0.036 Uiso 1 calc
H30B H 1.0332 0.0695 0.0893 0.036 Uiso 1 calc
C31 C 0.84554(12) 0.02569(9) 0.40813(8) 0.0303(3) Uani 1 d
C32 C 0.89358(14) 0.08981(10) 0.42818(9) 0.0378(4) Uani 1 d
H32 H 0.9118 0.1224 0.3929 0.045 Uiso 1 calc
C33 C 0.91514(16) 0.10670(11) 0.49907(10) 0.0476(5) Uani 1 d
H33 H 0.9482 0.1505 0.5119 0.057 Uiso 1 calc
C34 C 0.88868(18) 0.06007(12) 0.55060(10) 0.0518(5) Uani 1 d
H34 H 0.9034 0.0717 0.5991 0.062 Uiso 1 calc
C35 C 0.84074(17) -0.00359(11) 0.53185(9) 0.0477(5) Uani 1 d
H35 H 0.8225 -0.0357 0.5675 0.057 Uiso 1 calc
C36 C 0.81887(15) -0.02100(10) 0.46090(9) 0.0379(4) Uani 1 d
H36 H 0.7856 -0.0649 0.4485 0.045 Uiso 1 calc
C41 C 0.66707(12) -0.06178(8) 0.33910(8) 0.0288(3) Uani 1 d
C42 C 0.58950(13) -0.01343(9) 0.36195(8) 0.0338(3) Uani 1 d
C43 C 0.50071(14) -0.04082(11) 0.39382(10) 0.0442(4) Uani 1 d
H43 H 0.4492 -0.0091 0.4106 0.053 Uiso 1 calc
C44 C 0.48567(16) -0.11209(12) 0.40160(10) 0.0502(5) Uani 1 d
H44 H 0.4241 -0.1292 0.423 0.06 Uiso 1 calc
C45 C 0.56054(15) -0.15891(11) 0.37810(9) 0.0435(4) Uani 1 d
H45 H 0.5496 -0.2082 0.3835 0.052 Uiso 1 calc
C46 C 0.65152(13) -0.13525(9) 0.34664(8) 0.0331(3) Uani 1 d
C47 C 0.59731(14) 0.06599(9) 0.35302(9) 0.0357(4) Uani 1 d
H47 H 0.666 0.0766 0.3309 0.043 Uiso 1 calc
C48 C 0.59949(16) 0.10514(11) 0.42414(10) 0.0464(4) Uani 1 d
H48A H 0.5294 0.1003 0.444 0.07 Uiso 1 calc
H48B H 0.6148 0.1553 0.4168 0.07 Uiso 1 calc
H48C H 0.6557 0.0848 0.4569 0.07 Uiso 1 calc
C49 C 0.50368(16) 0.09416(12) 0.30388(10) 0.0476(5) Uani 1 d
H49A H 0.5032 0.0702 0.2581 0.071 Uiso 1 calc
H49B H 0.5126 0.1451 0.2971 0.071 Uiso 1 calc
H49C H 0.4355 0.0852 0.325 0.071 Uiso 1 calc
C50 C 0.73284(14) -0.18882(9) 0.32276(9) 0.0360(4) Uani 1 d
H50 H 0.7581 -0.1707 0.2773 0.043 Uiso 1 calc
C51 C 0.83196(19) -0.19386(14) 0.37443(12) 0.0623(6) Uani 1 d
H51A H 0.8669 -0.1475 0.3789 0.093 Uiso 1 calc
H51B H 0.8824 -0.2283 0.357 0.093 Uiso 1 calc
H51C H 0.8104 -0.209 0.4207 0.093 Uiso 1 calc
C52 C 0.6851(2) -0.26164(11) 0.30727(16) 0.0689(7) Uani 1 d
H52A H 0.6655 -0.2834 0.3514 0.103 Uiso 1 calc
H52B H 0.7383 -0.2913 0.2857 0.103 Uiso 1 calc
H52C H 0.6206 -0.2571 0.2747 0.103 Uiso 1 calc
C61 C 0.55142(14) -0.04227(11) 0.15641(11) 0.0452(4) Uani 1 d
H61A H 0.5473 -0.0544 0.2064 0.068 Uiso 1 calc
H61B H 0.4802 -0.0275 0.1363 0.068 Uiso 1 calc
H61C H 0.6029 -0.0036 0.1522 0.068 Uiso 1 calc
C62 C 0.49762(18) -0.19306(13) 0.12110(17) 0.0712(7) Uani 1 d
H62A H 0.516 -0.2352 0.0944 0.107 Uiso 1 calc
H62B H 0.4253 -0.1769 0.1047 0.107 Uiso 1 calc
H62C H 0.4992 -0.2046 0.1715 0.107 Uiso 1 calc
C63 C 0.58778(19) -0.09662(14) 0.01135(11) 0.0598(6) Uani 1 d
H63A H 0.6387 -0.0583 0.0038 0.09 Uiso 1 calc
H63B H 0.5144 -0.0808 -0.0028 0.09 Uiso 1 calc
H63C H 0.6054 -0.1377 -0.0171 0.09 Uiso 1 calc
C64 C 0.91059(16) -0.23679(10) 0.17876(10) 0.0458(4) Uani 1 d
H64A H 0.9401 -0.1966 0.2064 0.069 Uiso 1 calc
H64B H 0.969 -0.2612 0.1567 0.069 Uiso 1 calc
H64C H 0.8759 -0.2696 0.21 0.069 Uiso 1 calc
C65 C 0.73163(19) -0.28474(10) 0.07596(12) 0.0534(5) Uani 1 d
H65A H 0.6925 -0.3044 0.1145 0.08 Uiso 1 calc
H65B H 0.7819 -0.3202 0.06 0.08 Uiso 1 calc
H65C H 0.6803 -0.2716 0.0365 0.08 Uiso 1 calc
C66 C 0.88375(16) -0.17070(10) 0.03310(10) 0.0432(4) Uani 1 d
H66A H 0.8323 -0.1569 -0.0061 0.065 Uiso 1 calc
H66B H 0.9311 -0.208 0.0173 0.065 Uiso 1 calc
H66C H 0.9271 -0.1296 0.0487 0.065 Uiso 1 calc
N1 N 0.75716(10) -0.03811(7) 0.30297(6) 0.0256(2) Uani 1 d
N2 N 0.89729(10) 0.04431(7) 0.29186(7) 0.0297(3) Uani 1 d
N3 N 0.72681(10) -0.13993(7) 0.13871(7) 0.0283(3) Uani 1 d
Si1 Si 0.80866(4) -0.20432(2) 0.10829(2) 0.03138(10) Uani 1 d
Si2 Si 0.59718(3) -0.12166(2) 0.10715(2) 0.03317(10) Uani 1 d
P1 P 0.88580(3) 0.03149(2) 0.20397(2) 0.02526(9) Uani 1 d
Co1 Co 0.76602(2) -0.06529(2) 0.20271(2) 0.02472(7) Uani 1 d

loop_
_atom_site_aniso_label
_atom_site_aniso_U_11
_atom_site_aniso_U_22
_atom_site_aniso_U_33
_atom_site_aniso_U_23
_atom_site_aniso_U_13
_atom_site_aniso_U_12
C1 0.0264(7) 0.0290(7) 0.0233(7) -0.0020(5) -0.0006(5) 0.0052(6)
C11 0.0297(7) 0.0266(7) 0.0271(7) -0.0036(6) -0.0022(6) -0.0010(6)
C12 0.0332(8) 0.0356(8) 0.0259(7) -0.0035(6) -0.0025(6) 0.0038(6)
C13 0.0420(9) 0.0436(10) 0.0334(8) 0.0000(7) -0.0056(7) 0.0098(8)
C14 0.0372(9) 0.0449(10) 0.0450(10) -0.0058(8) -0.0072(8) 0.0096(7)
C15 0.0445(10) 0.0455(10) 0.0428(10) -0.0118(8) -0.0019(8) 0.0150(8)
C16 0.0391(9) 0.0415(9) 0.0324(8) -0.0081(7) 0.0018(7) 0.0070(7)
C17 0.0483(11) 0.0434(10) 0.0637(13) 0.0214(9) 0.0005(9) 0.0086(8)
C18 0.0459(10) 0.0264(8) 0.0816(15) 0.0057(9) -0.0162(10) -0.0021(7)
C19 0.0660(13) 0.0340(10) 0.0690(14) -0.0164(9) -0.0238(11) 0.0145(9)
C20 0.0365(8) 0.0258(8) 0.0564(11) 0.0015(7) -0.0106(8) -0.0027(7)
C21 0.0275(7) 0.0258(7) 0.0266(7) 0.0019(6) 0.0025(6) -0.0010(6)
C22 0.0269(7) 0.0372(9) 0.0314(8) -0.0020(6) -0.0017(6) -0.0021(6)
C23 0.0272(7) 0.0462(10) 0.0370(9) 0.0040(7) -0.0014(6) 0.0011(7)
C24 0.0367(9) 0.0598(12) 0.0463(10) 0.0163(9) 0.0015(8) 0.0125(8)
C25 0.0479(10) 0.0344(9) 0.0589(12) 0.0143(8) 0.0063(9) 0.0132(8)
C26 0.0417(9) 0.0299(8) 0.0425(9) 0.0099(7) 0.0041(8) 0.0014(7)
C27 0.0291(8) 0.0481(10) 0.0410(9) 0.0088(8) 0.0074(7) 0.0022(7)
C28 0.0366(8) 0.0450(10) 0.0325(8) 0.0010(7) 0.0096(7) 0.0058(7)
C29 0.0461(10) 0.0411(10) 0.0588(12) -0.0052(9) 0.0101(9) 0.0128(8)
C30 0.0318(7) 0.0313(8) 0.0266(7) 0.0005(6) 0.0034(6) 0.0007(6)
C31 0.0282(7) 0.0389(8) 0.0233(7) -0.0041(6) -0.0014(6) 0.0078(6)
C32 0.0397(9) 0.0427(9) 0.0306(8) -0.0087(7) 0.0000(7) 0.0025(7)
C33 0.0504(10) 0.0559(12) 0.0358(9) -0.0177(8) -0.0022(8) 0.0014(9)
C34 0.0603(12) 0.0683(14) 0.0257(8) -0.0129(8) -0.0049(8) 0.0102(10)
C35 0.0608(12) 0.0571(12) 0.0248(8) 0.0013(8) 0.0001(8) 0.0095(9)
C36 0.0443(9) 0.0431(9) 0.0259(8) -0.0014(7) -0.0002(7) 0.0068(7)
C41 0.0290(7) 0.0377(8) 0.0199(7) -0.0009(6) 0.0026(6) -0.0007(6)
C42 0.0314(8) 0.0448(9) 0.0253(7) -0.0047(6) 0.0021(6) 0.0015(7)
C43 0.0331(8) 0.0624(12) 0.0384(9) -0.0104(8) 0.0107(7) -0.0011(8)
C44 0.0433(10) 0.0673(13) 0.0420(10) -0.0084(9) 0.0167(8) -0.0169(9)
C45 0.0480(10) 0.0479(10) 0.0357(9) -0.0009(8) 0.0114(8) -0.0134(8)
C46 0.0369(8) 0.0376(9) 0.0252(7) 0.0004(6) 0.0042(6) -0.0037(7)
C47 0.0328(8) 0.0430(10) 0.0311(8) -0.0072(7) 0.0014(7) 0.0093(7)
C48 0.0473(10) 0.0521(11) 0.0398(10) -0.0151(8) 0.0023(8) 0.0125(8)
C49 0.0423(10) 0.0601(12) 0.0396(9) -0.0059(9) -0.0022(8) 0.0180(9)
C50 0.0469(9) 0.0307(8) 0.0312(8) 0.0057(6) 0.0088(7) -0.0001(7)
C51 0.0603(13) 0.0769(16) 0.0488(12) -0.0046(11) -0.0025(10) 0.0261(12)
C52 0.0730(15) 0.0336(11) 0.102(2) -0.0045(11) 0.0200(14) -0.0044(10)
C61 0.0333(9) 0.0508(11) 0.0507(11) -0.0066(9) -0.0025(8) 0.0066(8)
C62 0.0392(11) 0.0508(13) 0.122(2) 0.0114(14) -0.0057(12) -0.0147(9)
C63 0.0594(13) 0.0804(16) 0.0372(10) -0.0014(10) -0.0132(9) 0.0077(11)
C64 0.0534(11) 0.0370(9) 0.0469(10) 0.0052(8) 0.0022(9) 0.0128(8)
C65 0.0669(13) 0.0351(10) 0.0594(12) -0.0151(9) 0.0129(10) -0.0116(9)
C66 0.0493(10) 0.0443(10) 0.0372(9) -0.0023(8) 0.0107(8) -0.0031(8)
N1 0.0285(6) 0.0274(6) 0.0213(6) -0.0005(5) 0.0037(5) 0.0006(5)
N2 0.0290(6) 0.0360(7) 0.0239(6) -0.0038(5) 0.0006(5) -0.0030(5)
N3 0.0313(6) 0.0269(6) 0.0263(6) -0.0027(5) -0.0009(5) -0.0030(5)
Si1 0.0395(2) 0.0248(2) 0.0301(2) -0.00315(16) 0.00374(17) -0.00120(16)
Si2 0.0314(2) 0.0327(2) 0.0344(2) -0.00159(17) -0.00470(17) -0.00479(17)
P1 0.02722(17) 0.02630(18) 0.02215(17) -0.00188(13) 0.00102(14) -0.00301(13)
Co1 0.02741(13) 0.02532(13) 0.02138(12) -0.00254(9) 0.00146(9) -0.00177(9)

loop_
_atom_type_symbol
_atom_type_description
_atom_type_scat_dispersion_real
_atom_type_scat_dispersion_imag
_atom_type_scat_source
C C 0.0181 0.0091 'International Tables Vol C Tables 4.2.6.8 and 6.1.1.4'
H H 0 0 'International Tables Vol C Tables 4.2.6.8 and 6.1.1.4'
N N 0.0311 0.018 'International Tables Vol C Tables 4.2.6.8 and 6.1.1.4'
Si Si 0.2541 0.3302 'International Tables Vol C Tables 4.2.6.8 and 6.1.1.4'
P P 0.2955 0.4335 'International Tables Vol C Tables 4.2.6.8 and 6.1.1.4'
Co Co -2.3653 3.6143 'International Tables Vol C Tables 4.2.6.8 and 6.1.1.4'

loop_
_geom_angle_atom_site_label_1
_geom_angle_atom_site_label_2
_geom_angle_atom_site_label_3
_geom_angle
N2 C1 N1 123.62(13)
N2 C1 C31 113.72(13)
N1 C1 C31 122.64(13)
C20 C11 C16 108.21(14)
C20 C11 C12 108.89(14)
C16 C11 C12 108.24(13)
C20 C11 P1 116.30(11)
C16 C11 P1 106.30(11)
C12 C11 P1 108.64(10)
C13 C12 C11 110.14(13)
C17 C13 C14 109.57(16)
C17 C13 C12 109.41(14)
C14 C13 C12 109.71(15)
C13 C14 C15 109.61(15)
C19 C15 C14 109.71(18)
C19 C15 C16 109.13(16)
C14 C15 C16 109.26(14)
C15 C16 C11 110.90(15)
C13 C17 C18 109.60(16)
C17 C18 C19 109.65(17)
C17 C18 C20 110.04(16)
C19 C18 C20 109.28(18)
C15 C19 C18 109.43(15)
C18 C20 C11 109.66(14)
C22 C21 C30 109.70(12)
C22 C21 C26 108.38(13)
C30 C21 C26 107.54(13)
C22 C21 P1 112.95(11)
C30 C21 P1 113.09(10)
C26 C21 P1 104.84(10)
C23 C22 C21 109.99(14)
C24 C23 C27 109.73(16)
C24 C23 C22 109.87(14)
C27 C23 C22 109.04(13)
C23 C24 C25 109.05(14)
C29 C25 C24 110.00(17)
C29 C25 C26 109.16(16)
C24 C25 C26 109.48(16)
C25 C26 C21 110.75(14)
C23 C27 C28 109.96(14)
C29 C28 C27 109.39(15)
C29 C28 C30 109.69(14)
C27 C28 C30 109.45(14)
C28 C29 C25 109.35(15)
C28 C30 C21 109.90(12)
C32 C31 C36 118.42(15)
C32 C31 C1 117.68(15)
C36 C31 C1 123.83(15)
C33 C32 C31 120.89(18)
C34 C33 C32 120.09(19)
C33 C34 C35 119.92(17)
C34 C35 C36 120.40(19)
C35 C36 C31 120.28(18)
C46 C41 C42 120.13(15)
C46 C41 N1 118.39(14)
C42 C41 N1 121.28(14)
C43 C42 C41 118.00(17)
C43 C42 C47 118.37(16)
C41 C42 C47 123.63(15)
C44 C43 C42 122.00(18)
C43 C44 C45 119.67(17)
C44 C45 C46 121.36(18)
C45 C46 C41 118.80(16)
C45 C46 C50 119.47(16)
C41 C46 C50 121.72(14)
C42 C47 C49 111.13(15)
C42 C47 C48 112.13(15)
C49 C47 C48 109.26(14)
C52 C50 C51 110.78(18)
C52 C50 C46 113.66(16)
C51 C50 C46 112.01(15)
C1 N1 C41 123.73(12)
C1 N1 Co1 117.04(10)
C41 N1 Co1 118.69(10)
C1 N2 P1 117.65(11)
Si2 N3 Si1 126.33(8)
Si2 N3 Co1 105.32(7)
Si1 N3 Co1 127.68(8)
N3 Si1 C66 110.88(8)
N3 Si1 C65 112.60(9)
C66 Si1 C65 107.32(9)
N3 Si1 C64 112.32(8)
C66 Si1 C64 107.75(10)
C65 Si1 C64 105.64(10)
N3 Si2 C62 114.97(9)
N3 Si2 C63 112.36(9)
C62 Si2 C63 109.01(13)
N3 Si2 C61 107.39(7)
C62 Si2 C61 106.27(12)
C63 Si2 C61 106.29(11)
N3 Si2 Co1 39.62(4)
C62 Si2 Co1 129.87(10)
C63 Si2 Co1 120.56(8)
C61 Si2 Co1 67.93(6)
N2 P1 C21 101.44(7)
N2 P1 C11 106.65(7)
C21 P1 C11 112.36(7)
N2 P1 Co1 97.47(5)
C21 P1 Co1 118.81(5)
C11 P1 Co1 116.65(5)
N3 Co1 N1 140.87(6)
N3 Co1 P1 135.62(4)
N1 Co1 P1 82.42(4)
N3 Co1 Si2 35.07(4)
N1 Co1 Si2 127.72(4)
P1 Co1 Si2 136.500(19)

loop_
_geom_bond_atom_site_label_1
_geom_bond_atom_site_label_2
_geom_bond_distance
C1 N2 1.319(2)
C1 N1 1.3590(19)
C1 C31 1.507(2)
C11 C20 1.544(2)
C11 C16 1.544(2)
C11 C12 1.545(2)
C11 P1 1.8650(16)
C12 C13 1.538(2)
C13 C17 1.522(3)
C13 C14 1.527(3)
C14 C15 1.528(3)
C15 C19 1.524(3)
C15 C16 1.532(2)
C17 C18 1.525(3)
C18 C19 1.533(3)
C18 C20 1.541(2)
C21 C22 1.543(2)
C21 C30 1.543(2)
C21 C26 1.544(2)
C21 P1 1.8559(17)
C22 C23 1.537(2)
C23 C24 1.528(3)
C23 C27 1.531(2)
C24 C25 1.533(3)
C25 C29 1.529(3)
C25 C26 1.533(3)
C27 C28 1.531(3)
C28 C29 1.526(3)
C28 C30 1.538(2)
C31 C32 1.394(2)
C31 C36 1.394(2)
C32 C33 1.389(2)
C33 C34 1.375(3)
C34 C35 1.380(3)
C35 C36 1.393(2)
C41 C46 1.413(2)
C41 C42 1.421(2)
C41 N1 1.428(2)
C42 C43 1.397(2)
C42 C47 1.517(2)
C43 C44 1.371(3)
C44 C45 1.383(3)
C45 C46 1.392(2)
C46 C50 1.525(2)
C47 C49 1.534(2)
C47 C48 1.538(2)
C50 C52 1.521(3)
C50 C51 1.522(3)
C61 Si2 1.880(2)
C62 Si2 1.865(2)
C63 Si2 1.874(2)
C64 Si1 1.878(2)
C65 Si1 1.878(2)
C66 Si1 1.8731(19)
N1 Co1 1.9815(13)
N2 P1 1.6809(14)
N3 Si2 1.7147(15)
N3 Si1 1.7152(14)
N3 Co1 1.9031(13)
Si2 Co1 2.8785(8)
P1 Co1 2.3608(7)
